data_4082554
loop_
_publ_author_name
'Kraft, Bradley M.'
'Brennessel, William W.'

_publ_section_title
;
 Chelation and Stereodynamic Equilibria in Neutral Hypercoordinate
 Organosilicon Complexes of 1-Hydroxy-2-pyridinone
;
_journal_issue 1
_journal_name_full Organometallics
_journal_page_first 158
_journal_paper_doi 10.1021/om400907s
_journal_volume 33
_journal_year 2014
_chemical_formula_moiety 'C18 H26 N2 O4 Si'
_chemical_formula_sum 'C18 H26 N2 O4 Si'
_chemical_formula_weight 362.50
_chemical_name_common sjfbk22
_chemical_name_systematic
; 
 ? 
;
_space_group_crystal_system orthorhombic
_space_group_IT_number 61
_space_group_name_Hall '-P 2ac 2ab'
_space_group_name_H-M_alt 'P b c a'
_symmetry_space_group_name_Hall '-P 2ac 2ab'
_symmetry_space_group_name_H-M 'P b c a'
_atom_sites_solution_hydrogens geom
_atom_sites_solution_primary direct
_atom_sites_solution_secondary difmap
_audit_creation_method SHELXL-2013
_cell_angle_alpha 90
_cell_angle_beta 90
_cell_angle_gamma 90
_cell_formula_units_Z 8
_cell_length_a 15.7183(15)
_cell_length_b 12.8040(12)
_cell_length_c 18.5749(18)
_cell_measurement_reflns_used 4076
_cell_measurement_temperature 100.0(5)
_cell_measurement_theta_max 28.58
_cell_measurement_theta_min 2.33
_cell_volume 3738.3(6)
_computing_cell_refinement 'SAINT (Bruker, 2009)'
_computing_data_collection 'APEX2 (Bruker, 2012)'
_computing_data_reduction 'SAINT (Bruker, 2009)'
_computing_molecular_graphics 'SHELXTL (Sheldrick, 2008)'
_computing_publication_material 'SHELXTL (Sheldrick, 2008)'
_computing_structure_refinement 'SHELXL-2013 (Sheldrick, 2013)'
_computing_structure_solution 'SIR97 (Altomare et al., 1999)'
_diffrn_ambient_temperature 100.0(5)
_diffrn_measured_fraction_theta_full 1.000
_diffrn_measured_fraction_theta_max 0.999
_diffrn_measurement_device_type 'Bruker SMART APEX II CCD platform'
_diffrn_measurement_method '\w scans'
_diffrn_radiation_source 'fine-focus sealed tube'
_diffrn_radiation_type MoK\a
_diffrn_radiation_wavelength 0.71073
_diffrn_reflns_av_R_equivalents 0.1033
_diffrn_reflns_av_unetI/netI 0.0485
_diffrn_reflns_Laue_measured_fraction_full 1.000
_diffrn_reflns_Laue_measured_fraction_max 0.999
_diffrn_reflns_limit_h_max 22
_diffrn_reflns_limit_h_min -22
_diffrn_reflns_limit_k_max 18
_diffrn_reflns_limit_k_min -18
_diffrn_reflns_limit_l_max 26
_diffrn_reflns_limit_l_min -26
_diffrn_reflns_number 59553
_diffrn_reflns_point_group_measured_fraction_full 1.000
_diffrn_reflns_point_group_measured_fraction_max 0.999
_diffrn_reflns_theta_full 30.510
_diffrn_reflns_theta_max 30.551
_diffrn_reflns_theta_min 2.193
_exptl_absorpt_coefficient_mu 0.150
_exptl_absorpt_correction_T_max 0.7461
_exptl_absorpt_correction_T_min 0.6540
_exptl_absorpt_correction_type multi-scan
_exptl_absorpt_process_details 'SADABS (Sheldrick, 2008)'
_exptl_crystal_colour colorless
_exptl_crystal_density_diffrn 1.288
_exptl_crystal_description block
_exptl_crystal_F_000 1552
_exptl_crystal_size_max 0.18
_exptl_crystal_size_mid 0.16
_exptl_crystal_size_min 0.10
_refine_diff_density_max 0.349
_refine_diff_density_min -0.291
_refine_diff_density_rms 0.060
_refine_ls_extinction_method none
_refine_ls_goodness_of_fit_ref 1.013
_refine_ls_hydrogen_treatment constr
_refine_ls_matrix_type full
_refine_ls_number_parameters 232
_refine_ls_number_reflns 5725
_refine_ls_number_restraints 0
_refine_ls_restrained_S_all 1.013
_refine_ls_R_factor_all 0.0776
_refine_ls_R_factor_gt 0.0427
_refine_ls_shift/su_max 0.001
_refine_ls_shift/su_mean 0.000
_refine_ls_structure_factor_coef Fsqd
_refine_ls_weighting_details 'w=1/[\s^2^(Fo^2^)+(0.0407P)^2^+1.6925P] where P=(Fo^2^+2Fc^2^)/3'
_refine_ls_weighting_scheme calc
_refine_ls_wR_factor_gt 0.0921
_refine_ls_wR_factor_ref 0.1073
_reflns_Friedel_coverage 0.000
_reflns_number_gt 3897
_reflns_number_total 5725
_reflns_threshold_expression 'I > 2\s(I)'
_cod_data_source_file om400907s_si_002.cif
_cod_data_source_block 7
_cod_database_code 4082554
_shelx_space_group_comment
; 
The symmetry employed for this shelxl refinement is uniquely defined 
by the following loop, which should always be used as a source of 
symmetry information in preference to the above space-group names. 
They are only intended as comments. 
;
_shelx_estimated_absorpt_t_min 0.973
_shelx_estimated_absorpt_t_max 0.985
_shelxl_version_number 2013-4

loop_
_space_group_symop_operation_xyz
'x, y, z'
'-x+1/2, -y, z+1/2'
'-x, y+1/2, -z+1/2'
'x+1/2, -y+1/2, -z'
'-x, -y, -z'
'x-1/2, y, -z-1/2'
'x, -y-1/2, z-1/2'
'-x-1/2, y-1/2, z'

loop_
_atom_site_label
_atom_site_type_symbol
_atom_site_fract_x
_atom_site_fract_y
_atom_site_fract_z
_atom_site_U_iso_or_equiv
_atom_site_adp_type
_atom_site_occupancy
_atom_site_site_symmetry_order
_atom_site_calc_flag
_atom_site_refinement_flags_posn
_atom_site_refinement_flags_adp
Si1 Si 0.87718(3) 0.19316(3) 0.54045(2) 0.01504(9) Uani 1 1 d . .
O1 O 0.88035(7) 0.06441(8) 0.50524(6) 0.0174(2) Uani 1 1 d . .
O2 O 0.78307(7) 0.20443(8) 0.47439(6) 0.0212(2) Uani 1 1 d . .
O3 O 0.96948(6) 0.15314(8) 0.58886(5) 0.0160(2) Uani 1 1 d . .
O4 O 1.06317(7) 0.21784(9) 0.69690(6) 0.0225(2) Uani 1 1 d . .
N1 N 0.82951(8) 0.04678(10) 0.44664(7) 0.0166(3) Uani 1 1 d . .
N2 N 0.97447(8) 0.09276(10) 0.64976(7) 0.0155(2) Uani 1 1 d . .
C1 C 0.77666(9) 0.12676(12) 0.43124(8) 0.0169(3) Uani 1 1 d . .
C2 C 0.72360(10) 0.11576(13) 0.37097(8) 0.0210(3) Uani 1 1 d . .
H2 H 0.6841 0.1690 0.3585 0.025 Uiso 1 1 calc R U
C3 C 0.72996(10) 0.02650(14) 0.33048(8) 0.0228(3) Uani 1 1 d . .
H3 H 0.6949 0.0186 0.2892 0.027 Uiso 1 1 calc R U
C4 C 0.78684(10) -0.05303(13) 0.34866(8) 0.0205(3) Uani 1 1 d . .
H4 H 0.7904 -0.1143 0.3200 0.025 Uiso 1 1 calc R U
C5 C 0.83730(9) -0.04199(12) 0.40811(8) 0.0176(3) Uani 1 1 d . .
H5 H 0.8764 -0.0949 0.4218 0.021 Uiso 1 1 calc R U
C6 C 1.02598(9) 0.13306(12) 0.70457(8) 0.0171(3) Uani 1 1 d . .
C7 C 1.02961(10) 0.06707(13) 0.76657(8) 0.0218(3) Uani 1 1 d . .
H7 H 1.0601 0.0907 0.8076 0.026 Uiso 1 1 calc R U
C8 C 0.99134(10) -0.02793(13) 0.76917(8) 0.0215(3) Uani 1 1 d . .
H8 H 0.9956 -0.0692 0.8115 0.026 Uiso 1 1 calc R U
C9 C 0.94548(10) -0.06568(13) 0.70984(8) 0.0196(3) Uani 1 1 d . .
H9 H 0.9201 -0.1330 0.7109 0.024 Uiso 1 1 calc R U
C10 C 0.93827(9) -0.00362(12) 0.65085(8) 0.0171(3) Uani 1 1 d . .
H10 H 0.9077 -0.0278 0.6100 0.021 Uiso 1 1 calc R U
C11 C 0.94387(9) 0.29319(12) 0.48945(8) 0.0172(3) Uani 1 1 d . .
C12 C 0.89345(11) 0.36599(13) 0.43978(9) 0.0232(3) Uani 1 1 d . .
H12A H 0.9323 0.4161 0.4172 0.035 Uiso 1 1 calc R U
H12B H 0.8506 0.4037 0.4680 0.035 Uiso 1 1 calc R U
H12C H 0.8652 0.3247 0.4024 0.035 Uiso 1 1 calc R U
C13 C 1.00627(11) 0.23169(14) 0.44156(10) 0.0272(4) Uani 1 1 d . .
H13A H 1.0435 0.2806 0.4160 0.041 Uiso 1 1 calc R U
H13B H 0.9742 0.1901 0.4065 0.041 Uiso 1 1 calc R U
H13C H 1.0408 0.1852 0.4716 0.041 Uiso 1 1 calc R U
C14 C 0.99539(11) 0.36194(13) 0.54129(9) 0.0252(4) Uani 1 1 d . .
H14A H 1.0354 0.4050 0.5138 0.038 Uiso 1 1 calc R U
H14B H 1.0270 0.3175 0.5749 0.038 Uiso 1 1 calc R U
H14C H 0.9566 0.4073 0.5684 0.038 Uiso 1 1 calc R U
C15 C 0.80114(10) 0.23185(13) 0.61675(9) 0.0208(3) Uani 1 1 d . .
C16 C 0.75709(12) 0.33553(14) 0.59620(10) 0.0298(4) Uani 1 1 d . .
H16A H 0.7159 0.3545 0.6336 0.045 Uiso 1 1 calc R U
H16B H 0.7275 0.3271 0.5501 0.045 Uiso 1 1 calc R U
H16C H 0.7999 0.3908 0.5918 0.045 Uiso 1 1 calc R U
C17 C 0.73221(11) 0.14796(14) 0.62654(10) 0.0291(4) Uani 1 1 d . .
H17A H 0.6927 0.1697 0.6645 0.044 Uiso 1 1 calc R U
H17B H 0.7590 0.0817 0.6400 0.044 Uiso 1 1 calc R U
H17C H 0.7010 0.1390 0.5813 0.044 Uiso 1 1 calc R U
C18 C 0.84282(11) 0.24955(15) 0.69019(9) 0.0265(4) Uani 1 1 d . .
H18B H 0.8025 0.2847 0.7223 0.040 Uiso 1 1 calc R U
H18C H 0.8936 0.2932 0.6843 0.040 Uiso 1 1 calc R U
H18D H 0.8591 0.1821 0.7110 0.040 Uiso 1 1 calc R U

loop_
_atom_site_aniso_label
_atom_site_aniso_U_11
_atom_site_aniso_U_22
_atom_site_aniso_U_33
_atom_site_aniso_U_23
_atom_site_aniso_U_13
_atom_site_aniso_U_12
Si1 0.01355(17) 0.01419(19) 0.01739(19) -0.00009(16) -0.00040(15) 0.00106(15)
O1 0.0180(5) 0.0171(5) 0.0170(5) -0.0010(4) -0.0062(4) 0.0009(4)
O2 0.0188(5) 0.0181(6) 0.0268(6) -0.0020(5) -0.0058(4) 0.0025(4)
O3 0.0164(5) 0.0160(5) 0.0156(5) 0.0034(4) -0.0014(4) -0.0001(4)
O4 0.0218(5) 0.0205(6) 0.0252(6) -0.0035(5) -0.0031(5) -0.0037(4)
N1 0.0136(6) 0.0195(6) 0.0166(6) 0.0005(5) -0.0034(5) -0.0005(5)
N2 0.0157(6) 0.0162(6) 0.0144(6) 0.0009(5) 0.0002(5) 0.0009(5)
C1 0.0135(6) 0.0175(7) 0.0196(7) 0.0019(6) -0.0006(5) -0.0006(6)
C2 0.0152(7) 0.0252(8) 0.0226(8) 0.0052(6) -0.0029(6) 0.0008(6)
C3 0.0190(7) 0.0313(9) 0.0182(7) 0.0011(7) -0.0029(6) -0.0036(7)
C4 0.0182(7) 0.0249(8) 0.0184(7) -0.0048(6) 0.0004(6) -0.0027(6)
C5 0.0164(7) 0.0184(7) 0.0181(7) -0.0009(6) 0.0018(6) 0.0000(6)
C6 0.0145(6) 0.0196(7) 0.0173(7) -0.0035(6) -0.0005(5) 0.0013(6)
C7 0.0206(7) 0.0288(8) 0.0158(7) -0.0018(6) -0.0023(6) 0.0004(7)
C8 0.0202(7) 0.0275(8) 0.0168(7) 0.0038(6) 0.0007(6) 0.0034(6)
C9 0.0200(7) 0.0179(8) 0.0210(7) 0.0012(6) 0.0019(6) 0.0003(6)
C10 0.0182(7) 0.0160(7) 0.0172(7) -0.0021(6) -0.0007(6) 0.0003(6)
C11 0.0179(7) 0.0173(7) 0.0164(7) 0.0015(6) 0.0006(5) 0.0006(6)
C12 0.0250(8) 0.0225(8) 0.0222(8) 0.0065(6) -0.0010(6) -0.0005(6)
C13 0.0259(8) 0.0283(9) 0.0275(8) 0.0056(7) 0.0093(7) 0.0052(7)
C14 0.0294(8) 0.0206(8) 0.0255(8) 0.0045(7) -0.0067(7) -0.0072(7)
C15 0.0170(7) 0.0199(8) 0.0255(8) -0.0002(6) 0.0036(6) 0.0021(6)
C16 0.0301(9) 0.0249(9) 0.0343(9) -0.0001(7) 0.0079(8) 0.0107(7)
C17 0.0198(8) 0.0304(9) 0.0372(10) 0.0040(8) 0.0057(7) -0.0038(7)
C18 0.0243(8) 0.0308(9) 0.0243(8) -0.0060(7) 0.0054(7) 0.0028(7)

loop_
_atom_type_symbol
_atom_type_description
_atom_type_scat_dispersion_real
_atom_type_scat_dispersion_imag
_atom_type_scat_source
C C 0.0033 0.0016 'International Tables Vol C Tables 4.2.6.8 and 6.1.1.4'
H H 0.0000 0.0000 'International Tables Vol C Tables 4.2.6.8 and 6.1.1.4'
N N 0.0061 0.0033 'International Tables Vol C Tables 4.2.6.8 and 6.1.1.4'
O O 0.0106 0.0060 'International Tables Vol C Tables 4.2.6.8 and 6.1.1.4'
Si Si 0.0817 0.0704 'International Tables Vol C Tables 4.2.6.8 and 6.1.1.4'

loop_
_geom_angle_atom_site_label_1
_geom_angle_atom_site_label_2
_geom_angle_atom_site_label_3
_geom_angle
O1 Si1 O3 84.03(5)
O1 Si1 C11 115.18(6)
O3 Si1 C11 89.79(6)
O1 Si1 C15 121.97(6)
O3 Si1 C15 102.04(6)
C11 Si1 C15 122.40(7)
O1 Si1 O2 81.75(5)
O3 Si1 O2 165.37(5)
C11 Si1 O2 93.17(6)
C15 Si1 O2 88.44(6)
N1 O1 Si1 115.46(9)
C1 O2 Si1 113.61(9)
N2 O3 Si1 128.64(9)
C5 N1 C1 125.67(13)
C5 N1 O1 120.51(12)
C1 N1 O1 113.75(12)
C10 N2 O3 119.99(12)
C10 N2 C6 124.49(13)
O3 N2 C6 115.15(12)
O2 C1 N1 114.09(13)
O2 C1 C2 128.59(14)
N1 C1 C2 117.31(14)
C3 C2 C1 118.54(14)
C3 C2 H2 120.7
C1 C2 H2 120.7
C2 C3 C4 121.43(14)
C2 C3 H3 119.3
C4 C3 H3 119.3
C5 C4 C3 119.44(15)
C5 C4 H4 120.3
C3 C4 H4 120.3
N1 C5 C4 117.58(14)
N1 C5 H5 121.2
C4 C5 H5 121.2
O4 C6 N2 120.77(14)
O4 C6 C7 126.21(14)
N2 C6 C7 113.03(13)
C8 C7 C6 122.72(15)
C8 C7 H7 118.6
C6 C7 H7 118.6
C7 C8 C9 120.55(15)
C7 C8 H8 119.7
C9 C8 H8 119.7
C10 C9 C8 118.37(15)
C10 C9 H9 120.8
C8 C9 H9 120.8
C9 C10 N2 120.54(14)
C9 C10 H10 119.7
N2 C10 H10 119.7
C12 C11 C14 107.56(13)
C12 C11 C13 107.01(13)
C14 C11 C13 108.63(14)
C12 C11 Si1 115.05(11)
C14 C11 Si1 111.31(10)
C13 C11 Si1 107.06(11)
C11 C12 H12A 109.5
C11 C12 H12B 109.5
H12A C12 H12B 109.5
C11 C12 H12C 109.5
H12A C12 H12C 109.5
H12B C12 H12C 109.5
C11 C13 H13A 109.5
C11 C13 H13B 109.5
H13A C13 H13B 109.5
C11 C13 H13C 109.5
H13A C13 H13C 109.5
H13B C13 H13C 109.5
C11 C14 H14A 109.5
C11 C14 H14B 109.5
H14A C14 H14B 109.5
C11 C14 H14C 109.5
H14A C14 H14C 109.5
H14B C14 H14C 109.5
C18 C15 C17 107.46(14)
C18 C15 C16 106.55(14)
C17 C15 C16 108.30(14)
C18 C15 Si1 115.46(11)
C17 C15 Si1 110.25(12)
C16 C15 Si1 108.56(11)
C15 C16 H16A 109.5
C15 C16 H16B 109.5
H16A C16 H16B 109.5
C15 C16 H16C 109.5
H16A C16 H16C 109.5
H16B C16 H16C 109.5
C15 C17 H17A 109.5
C15 C17 H17B 109.5
H17A C17 H17B 109.5
C15 C17 H17C 109.5
H17A C17 H17C 109.5
H17B C17 H17C 109.5
C15 C18 H18B 109.5
C15 C18 H18C 109.5
H18B C18 H18C 109.5
C15 C18 H18D 109.5
H18B C18 H18D 109.5
H18C C18 H18D 109.5

loop_
_geom_bond_atom_site_label_1
_geom_bond_atom_site_label_2
_geom_bond_distance
Si1 O1 1.7742(11)
Si1 O3 1.7822(11)
Si1 C11 1.9069(16)
Si1 C15 1.9191(16)
Si1 O2 1.9273(11)
O1 N1 1.3692(15)
O2 C1 1.2812(18)
O3 N2 1.3724(15)
O4 C6 1.2411(18)
N1 C5 1.3488(19)
N1 C1 1.3491(19)
N2 C10 1.3591(19)
N2 C6 1.3994(19)
C1 C2 1.403(2)
C2 C3 1.372(2)
C2 H2 0.9500
C3 C4 1.397(2)
C3 H3 0.9500
C4 C5 1.367(2)
C4 H4 0.9500
C5 H5 0.9500
C6 C7 1.429(2)
C7 C8 1.358(2)
C7 H7 0.9500
C8 C9 1.403(2)
C8 H8 0.9500
C9 C10 1.358(2)
C9 H9 0.9500
C10 H10 0.9500
C11 C12 1.532(2)
C11 C14 1.536(2)
C11 C13 1.541(2)
C12 H12A 0.9800
C12 H12B 0.9800
C12 H12C 0.9800
C13 H13A 0.9800
C13 H13B 0.9800
C13 H13C 0.9800
C14 H14A 0.9800
C14 H14B 0.9800
C14 H14C 0.9800
C15 C18 1.530(2)
C15 C17 1.536(2)
C15 C16 1.545(2)
C16 H16A 0.9800
C16 H16B 0.9800
C16 H16C 0.9800
C17 H17A 0.9800
C17 H17B 0.9800
C17 H17C 0.9800
C18 H18B 0.9800
C18 H18C 0.9800
C18 H18D 0.9800

loop_
_geom_torsion_atom_site_label_1
_geom_torsion_atom_site_label_2
_geom_torsion_atom_site_label_3
_geom_torsion_atom_site_label_4
_geom_torsion
O3 Si1 O1 N1 -166.63(10)
C11 Si1 O1 N1 -79.69(11)
C15 Si1 O1 N1 92.88(11)
O2 Si1 O1 N1 9.95(9)
O1 Si1 O3 N2 -78.39(11)
C11 Si1 O3 N2 166.25(12)
C15 Si1 O3 N2 43.08(12)
O2 Si1 O3 N2 -91.9(2)
Si1 O1 N1 C5 168.76(11)
Si1 O1 N1 C1 -8.44(15)
Si1 O3 N2 C10 55.38(17)
Si1 O3 N2 C6 -131.31(11)
Si1 O2 C1 N1 8.30(16)
Si1 O2 C1 C2 -170.73(13)
C5 N1 C1 O2 -177.46(13)
O1 N1 C1 O2 -0.44(18)
C5 N1 C1 C2 1.7(2)
O1 N1 C1 C2 178.71(12)
O2 C1 C2 C3 177.35(15)
N1 C1 C2 C3 -1.7(2)
C1 C2 C3 C4 0.9(2)
C2 C3 C4 C5 0.1(2)
C1 N1 C5 C4 -0.8(2)
O1 N1 C5 C4 -177.60(13)
C3 C4 C5 N1 -0.2(2)
C10 N2 C6 O4 173.32(14)
O3 N2 C6 O4 0.4(2)
C10 N2 C6 C7 -6.6(2)
O3 N2 C6 C7 -179.57(12)
O4 C6 C7 C8 -175.72(16)
N2 C6 C7 C8 4.2(2)
C6 C7 C8 C9 -0.2(2)
C7 C8 C9 C10 -2.0(2)
C8 C9 C10 N2 -0.2(2)
O3 N2 C10 C9 177.54(13)
C6 N2 C10 C9 4.9(2)
